data_9003830
loop_
_publ_author_name
'Bosi, F.'
'Andreozzi, G. B.'
'Federico, M.'
'Graziani, G.'
'Lucchesi, S.'

_publ_section_title
;
 Crystal chemistry of the elbaite-schorl series
 Sample: L4e
;
_journal_name_full 'American Mineralogist'
_journal_page_first 1784
_journal_page_last 1792
_journal_paper_doi 10.2138/am.2005.1827
_journal_volume 90
_journal_year 2005
_chemical_compound_source 'Cruziero pegmatite, Minas Gerais, Brazil'
_chemical_formula_sum
;Al7.082 B3.014 F0.754 Fe0.795 H3.332 K0.005 Li0.927 Mg0.106 Mn0.072 Na0.841
 O30.246 Si5.969 Ti0.035
;
_chemical_name_mineral Elbaite
_space_group_IT_number 160
_symmetry_space_group_name_Hall 'R 3 -2"'
_symmetry_space_group_name_H-M 'R 3 m :H'
_cell_angle_alpha 90
_cell_angle_beta 90
_cell_angle_gamma 120
_cell_formula_units_Z 3
_cell_length_a 15.9010
_cell_length_b 15.9010
_cell_length_c 7.1238
_cell_volume 1559.880
_database_code_amcsd 0003954
_exptl_crystal_density_diffrn 3.102
_cod_original_sg_symbol_H-M 'R 3 m'
_cod_original_formula_sum
;Na.841 K.005 Ti.035 Al7.082 Fe.795 Mn.072 Mg.106 Li.927 B3.014 Si5.969 F.754
 O30.246 H3.332
;
_cod_database_code 9003830

loop_
_space_group_symop_operation_xyz
x,y,z
2/3+x,1/3+y,1/3+z
1/3+x,2/3+y,2/3+z
x,x-y,z
2/3+x,1/3+x-y,1/3+z
1/3+x,2/3+x-y,2/3+z
-y,-x,z
2/3-y,1/3-x,1/3+z
1/3-y,2/3-x,2/3+z
-x+y,y,z
2/3-x+y,1/3+y,1/3+z
1/3-x+y,2/3+y,2/3+z
-y,x-y,z
2/3-y,1/3+x-y,1/3+z
1/3-y,2/3+x-y,2/3+z
-x+y,-x,z
2/3-x+y,1/3-x,1/3+z
1/3-x+y,2/3-x,2/3+z

loop_
_atom_site_label
_atom_site_fract_x
_atom_site_fract_y
_atom_site_fract_z
_atom_site_occupancy
_atom_site_U_iso_or_equiv
_atom_site_type_symbol
_atom_site_attached_hydrogens
NaX 0.00000 0.00000 0.23646 0.84100 0.02090 Na 0
KX 0.00000 0.00000 0.23646 0.00500 0.02090 K 0
TiY 0.12393 0.06196 0.62863 0.01170 0.00660 Ti 0
AlY 0.12393 0.06196 0.62863 0.39000 0.00660 Al 0
FeY 0.12393 0.06196 0.62863 0.26500 0.00660 Fe 0
MnY 0.12393 0.06196 0.62863 0.02400 0.00660 Mn 0
MgY 0.12393 0.06196 0.62863 0.00030 0.00660 Mg 0
LiY 0.12393 0.06196 0.62863 0.30900 0.00660 Li 0
AlZ 0.29760 0.26078 0.61160 0.98250 0.00480 Al 0
MgZ 0.29760 0.26078 0.61160 0.01750 0.00480 Mg 0
B 0.10953 0.21906 0.45520 1.00000 0.00490 B 0
SiT 0.19196 0.18993 0.00000 0.99480 0.00379 Si 0
AlT 0.19196 0.18993 0.00000 0.00280 0.00379 Al 0
BT 0.19196 0.18993 0.00000 0.00230 0.00379 B 0
F1W 0.00000 0.00000 0.78432 0.75400 0.05900 F 0
O-H1W 0.00000 0.00000 0.78432 0.24600 0.05900 O 1
O2 0.06071 0.12142 0.48468 0.97130 0.01580 O 0
O-H2 0.06071 0.12142 0.48468 0.02870 0.01580 O 1
O-H3V 0.26879 0.13440 0.50970 1.00000 0.00880 O 1
O4 0.09314 0.18628 0.07146 1.00000 0.00750 O 0
O5 0.18650 0.09325 0.09367 1.00000 0.00790 O 0
O6 0.19699 0.18687 0.77585 1.00000 0.00650 O 0
O7 0.28563 0.28584 0.08045 1.00000 0.00540 O 0
O8 0.20995 0.27049 0.44164 1.00000 0.00670 O 0

loop_
_cod_changelog_entry_id
_cod_changelog_entry_author
_cod_changelog_entry_date
_cod_changelog_entry_text
1
;cod-tools version 3.8.0
Id: cif_guess_AMCSD_atom_types 9581 2023-05-17 12:35:41Z saulius
;
2023-05-21T08:52:12+03:00
;Derived atom types and hydrogen counts
from atom names that follow the AMCSD naming convention
(Wat == water, O-H == hydroxyl).
;

loop_
_cod_related_entry_id
_cod_related_entry_database
_cod_related_entry_code
1 AMCSD 0003954
